data_1513558
loop_
_publ_author_name
'Wei, Peifa'
'Li, Jinying'
'Yan, Xuzhou'
'Zhou, Qizhong'

_publ_section_title
;
 Metallosupramolecular poly[2]pseudorotaxane constructed by metal
 coordination and crown-ether-based molecular recognition.
;
_journal_issue 1
_journal_name_full 'Organic letters'
_journal_page_first 126
_journal_page_last 129
_journal_paper_doi 10.1021/ol403111e
_journal_volume 16
_journal_year 2014
_chemical_formula_moiety
;
C42 H50 N2 O14, C24 H16 N4, F6 P, CH3 CN, C6 H14 O
;
_chemical_formula_sum 'C74 H83 F6 N7 O15 P'
_chemical_formula_weight 1455.44
_chemical_name_systematic
; 
 ? 
;
_space_group_IT_number 60
_symmetry_cell_setting orthorhombic
_symmetry_space_group_name_Hall '-P 2n 2ab'
_symmetry_space_group_name_H-M 'P b c n'
_atom_sites_solution_hydrogens geom
_atom_sites_solution_primary direct
_atom_sites_solution_secondary difmap
_audit_creation_method SHELXL-97
_cell_angle_alpha 90.00
_cell_angle_beta 90.00
_cell_angle_gamma 90.00
_cell_formula_units_Z 4
_cell_length_a 19.2525(15)
_cell_length_b 26.897(2)
_cell_length_c 16.0354(11)
_cell_measurement_reflns_used 4452
_cell_measurement_temperature 170(2)
_cell_measurement_theta_max 29.7138
_cell_measurement_theta_min 2.8900
_cell_volume 8303.7(11)
_computing_cell_refinement 'CrysAlis PRO (Agilent Technologies, 2011)'
_computing_data_collection 'CrysAlis PRO'
_computing_data_reduction 'CrysAlis PRO'
_computing_molecular_graphics 'OLEX2 (Dolomanov et al., 2009)'
_computing_publication_material OLEX2
_computing_structure_refinement 'SHELXL-97 (Sheldrick, 2008)'
_computing_structure_solution 'SHELXS-97 (Sheldrick, 2008)'
_diffrn_ambient_temperature 170(2)
_diffrn_detector_area_resol_mean 10.3592
_diffrn_measured_fraction_theta_full 0.997
_diffrn_measured_fraction_theta_max 0.997
_diffrn_measurement_device_type 'Xcalibur, Atlas, Gemini ultra'
_diffrn_measurement_method '\w scans'
_diffrn_radiation_monochromator graphite
_diffrn_radiation_source 'fine-focus sealed tube'
_diffrn_radiation_type MoK\a
_diffrn_radiation_wavelength 0.71073
_diffrn_reflns_av_R_equivalents 0.0340
_diffrn_reflns_av_sigmaI/netI 0.0397
_diffrn_reflns_limit_h_max 23
_diffrn_reflns_limit_h_min -22
_diffrn_reflns_limit_k_max 20
_diffrn_reflns_limit_k_min -32
_diffrn_reflns_limit_l_max 15
_diffrn_reflns_limit_l_min -19
_diffrn_reflns_number 21689
_diffrn_reflns_theta_full 25.35
_diffrn_reflns_theta_max 25.35
_diffrn_reflns_theta_min 2.90
_exptl_absorpt_coefficient_mu 0.108
_exptl_absorpt_correction_T_max 0.9743
_exptl_absorpt_correction_T_min 0.9627
_exptl_absorpt_correction_type multi-scan
_exptl_absorpt_process_details
;
CrysAlis PRO (Agilent Technologies, 2011) 
;
_exptl_crystal_colour yellow
_exptl_crystal_density_diffrn 1.164
_exptl_crystal_density_method 'not measured'
_exptl_crystal_description block
_exptl_crystal_F_000 3060
_exptl_crystal_size_max 0.38
_exptl_crystal_size_mid 0.32
_exptl_crystal_size_min 0.26
_platon_squeeze_details
;
;
_refine_diff_density_max 0.242
_refine_diff_density_min -0.255
_refine_diff_density_rms 0.060
_refine_ls_extinction_method none
_refine_ls_goodness_of_fit_ref 1.072
_refine_ls_hydrogen_treatment mixed
_refine_ls_matrix_type full
_refine_ls_number_parameters 420
_refine_ls_number_reflns 7589
_refine_ls_number_restraints 0
_refine_ls_restrained_S_all 1.072
_refine_ls_R_factor_all 0.0854
_refine_ls_R_factor_gt 0.0592
_refine_ls_shift/su_max 0.001
_refine_ls_shift/su_mean 0.000
_refine_ls_structure_factor_coef Fsqd
_refine_ls_weighting_details 'calc w=1/[\s^2^(Fo^2^)+(0.1199P)^2^+0.3535P] where P=(Fo^2^+2Fc^2^)/3'
_refine_ls_weighting_scheme calc
_refine_ls_wR_factor_gt 0.1827
_refine_ls_wR_factor_ref 0.1988
_reflns_number_gt 5146
_reflns_number_total 7589
_reflns_threshold_expression >2sigma(I)
_cod_data_source_file ol403111e_si_002.cif
_cod_data_source_block 121108_yxz_h4g13
_cod_original_cell_volume 8303.8(12)
_cod_original_sg_symbol_Hall '-P 2n 2ab '
_cod_database_code 1513558

loop_
_symmetry_equiv_pos_as_xyz
'x, y, z'
'-x+1/2, -y+1/2, z+1/2'
'x+1/2, -y+1/2, -z'
'-x, y, -z+1/2'
'-x, -y, -z'
'x-1/2, y-1/2, -z-1/2'
'-x-1/2, y-1/2, z'
'x, -y, z-1/2'

loop_
_atom_site_label
_atom_site_type_symbol
_atom_site_fract_x
_atom_site_fract_y
_atom_site_fract_z
_atom_site_U_iso_or_equiv
_atom_site_adp_type
_atom_site_occupancy
_atom_site_symmetry_multiplicity
_atom_site_calc_flag
_atom_site_refinement_flags
P1 P 0.5000 0.75418(4) 0.7500 0.0360(3) Uani 1 2 d S
F1 F 0.53655(9) 0.71201(6) 0.69502(10) 0.0591(5) Uani 1 1 d .
F2 F 0.53656(8) 0.79616(6) 0.69509(10) 0.0480(4) Uani 1 1 d .
F3 F 0.56497(8) 0.75419(7) 0.81169(10) 0.0571(5) Uani 1 1 d .
O1 O 0.57866(10) 0.47781(7) 0.52214(10) 0.0447(5) Uani 1 1 d .
O2 O 0.58239(9) 0.54199(6) 0.43330(9) 0.0381(4) Uani 1 1 d .
O3 O 0.70480(9) 0.69488(7) 0.32147(11) 0.0423(5) Uani 1 1 d .
O4 O 0.75903(9) 0.70957(9) 0.16377(13) 0.0629(7) Uani 1 1 d .
O5 O 0.72433(9) 0.79509(7) 0.06338(12) 0.0476(5) Uani 1 1 d .
O6 O 0.51977(9) 0.74966(6) 0.49567(10) 0.0397(4) Uani 1 1 d .
O7 O 0.41394(10) 0.82285(7) 0.46552(12) 0.0479(5) Uani 1 1 d .
N1 N 0.57754(11) 0.41328(8) 0.38684(13) 0.0398(5) Uani 1 1 d .
N2 N 0.38289(10) 0.67051(8) 0.41695(12) 0.0332(5) Uani 1 1 d .
N3 N 0.14927(16) 0.67101(12) 0.73300(18) 0.0735(9) Uani 1 1 d .
C1 C 0.58118(14) 0.38453(11) 0.31903(17) 0.0462(7) Uani 1 1 d .
H1 H 0.5748 0.3497 0.3256 0.055 Uiso 1 1 calc R
C2 C 0.59369(18) 0.40266(13) 0.23994(18) 0.0609(9) Uani 1 1 d .
H2 H 0.5970 0.3807 0.1938 0.073 Uiso 1 1 calc R
C3 C 0.6012(2) 0.45233(14) 0.22920(19) 0.0752(11) Uani 1 1 d .
H3 H 0.6086 0.4656 0.1750 0.090 Uiso 1 1 calc R
C4 C 0.59788(19) 0.48376(12) 0.29794(17) 0.0600(9) Uani 1 1 d .
H4 H 0.6035 0.5187 0.2921 0.072 Uiso 1 1 calc R
C5 C 0.58617(13) 0.46244(10) 0.37476(15) 0.0375(6) Uani 1 1 d .
C6 C 0.58220(13) 0.49361(10) 0.45235(15) 0.0356(6) Uani 1 1 d .
C7 C 0.58404(14) 0.57588(9) 0.50373(14) 0.0381(6) Uani 1 1 d .
H7A H 0.6230 0.5674 0.5414 0.046 Uiso 1 1 calc R
H7B H 0.5401 0.5737 0.5357 0.046 Uiso 1 1 calc R
C8 C 0.59336(13) 0.62728(9) 0.46900(14) 0.0333(6) Uani 1 1 d .
C9 C 0.64472(12) 0.63514(10) 0.40827(14) 0.0345(6) Uani 1 1 d .
H9 H 0.6717 0.6082 0.3880 0.041 Uiso 1 1 calc R
C10 C 0.65532(12) 0.68259(10) 0.37858(14) 0.0327(6) Uani 1 1 d .
C11 C 0.61484(12) 0.72239(10) 0.40699(14) 0.0345(6) Uani 1 1 d .
H11 H 0.6225 0.7550 0.3861 0.041 Uiso 1 1 calc R
C12 C 0.56342(12) 0.71383(9) 0.46594(14) 0.0330(6) Uani 1 1 d .
C13 C 0.55288(12) 0.66616(9) 0.49779(14) 0.0323(6) Uani 1 1 d .
H13 H 0.5182 0.6604 0.5389 0.039 Uiso 1 1 calc R
C14 C 0.73757(14) 0.65525(11) 0.27723(17) 0.0432(6) Uani 1 1 d .
H14A H 0.7028 0.6368 0.2440 0.052 Uiso 1 1 calc R
H14B H 0.7595 0.6319 0.3170 0.052 Uiso 1 1 calc R
C15 C 0.79165(14) 0.67737(11) 0.22080(17) 0.0444(7) Uani 1 1 d .
H15A H 0.8262 0.6960 0.2542 0.053 Uiso 1 1 calc R
H15B H 0.8162 0.6506 0.1904 0.053 Uiso 1 1 calc R
C16 C 0.80661(13) 0.73625(13) 0.11195(18) 0.0521(8) Uani 1 1 d .
H16A H 0.8059 0.7222 0.0549 0.063 Uiso 1 1 calc R
H16B H 0.8543 0.7328 0.1343 0.063 Uiso 1 1 calc R
C17 C 0.78709(14) 0.78931(12) 0.10921(17) 0.0497(8) Uani 1 1 d .
H17A H 0.7807 0.8020 0.1667 0.060 Uiso 1 1 calc R
H17B H 0.8246 0.8087 0.0824 0.060 Uiso 1 1 calc R
C18 C 0.70384(16) 0.84552(12) 0.0556(2) 0.0551(8) Uani 1 1 d .
H18A H 0.7428 0.8655 0.0332 0.066 Uiso 1 1 calc R
H18B H 0.6913 0.8590 0.1111 0.066 Uiso 1 1 calc R
C19 C 0.53218(14) 0.80010(10) 0.47108(18) 0.0437(7) Uani 1 1 d .
H19A H 0.5309 0.8030 0.4095 0.052 Uiso 1 1 calc R
H19B H 0.5785 0.8110 0.4907 0.052 Uiso 1 1 calc R
C20 C 0.47680(15) 0.83168(11) 0.50903(17) 0.0474(7) Uani 1 1 d .
H20A H 0.4711 0.8232 0.5687 0.057 Uiso 1 1 calc R
H20B H 0.4897 0.8672 0.5048 0.057 Uiso 1 1 calc R
C21 C 0.35693(15) 0.84870(12) 0.50156(19) 0.0542(8) Uani 1 1 d .
H21A H 0.3695 0.8840 0.5108 0.065 Uiso 1 1 calc R
H21B H 0.3450 0.8338 0.5561 0.065 Uiso 1 1 calc R
C22 C 0.41697(13) 0.62836(10) 0.39628(15) 0.0361(6) Uani 1 1 d .
H22 H 0.4091 0.5988 0.4272 0.043 Uiso 1 1 calc R
C23 C 0.46277(13) 0.62814(10) 0.33107(15) 0.0357(6) Uani 1 1 d .
H23 H 0.4867 0.5984 0.3171 0.043 Uiso 1 1 calc R
C24 C 0.47456(12) 0.67134(9) 0.28496(14) 0.0316(5) Uani 1 1 d .
C25 C 0.43864(12) 0.71403(10) 0.30864(15) 0.0338(6) Uani 1 1 d .
H25 H 0.4459 0.7441 0.2789 0.041 Uiso 1 1 calc R
C26 C 0.39324(13) 0.71325(9) 0.37388(15) 0.0348(6) Uani 1 1 d .
H26 H 0.3689 0.7426 0.3891 0.042 Uiso 1 1 calc R
C27 C 0.33421(12) 0.66972(10) 0.48662(15) 0.0364(6) Uani 1 1 d .
C28 C 0.33875(13) 0.70658(10) 0.54624(16) 0.0395(6) Uani 1 1 d .
H28 H 0.3731 0.7318 0.5421 0.047 Uiso 1 1 calc R
C29 C 0.29233(14) 0.70618(11) 0.61227(17) 0.0431(7) Uani 1 1 d .
H29 H 0.2945 0.7311 0.6541 0.052 Uiso 1 1 calc R
C30 C 0.24218(14) 0.66867(11) 0.61660(16) 0.0441(7) Uani 1 1 d .
C31 C 0.23899(15) 0.63138(12) 0.55586(18) 0.0499(7) Uani 1 1 d .
H31 H 0.2050 0.6059 0.5595 0.060 Uiso 1 1 calc R
C32 C 0.28585(14) 0.63207(11) 0.49056(16) 0.0440(7) Uani 1 1 d .
H32 H 0.2847 0.6069 0.4490 0.053 Uiso 1 1 calc R
C33 C 0.19149(16) 0.66948(12) 0.68285(19) 0.0540(8) Uani 1 1 d .

loop_
_atom_site_aniso_label
_atom_site_aniso_U_11
_atom_site_aniso_U_22
_atom_site_aniso_U_33
_atom_site_aniso_U_23
_atom_site_aniso_U_13
_atom_site_aniso_U_12
P1 0.0346(5) 0.0399(6) 0.0336(5) 0.000 0.0022(4) 0.000
F1 0.0721(12) 0.0506(11) 0.0544(9) -0.0055(8) 0.0180(9) 0.0100(8)
F2 0.0436(9) 0.0493(10) 0.0511(9) 0.0125(7) 0.0034(7) -0.0023(7)
F3 0.0437(9) 0.0796(13) 0.0480(9) 0.0059(8) -0.0081(8) 0.0085(8)
O1 0.0676(13) 0.0350(11) 0.0315(9) 0.0040(8) 0.0007(9) -0.0018(9)
O2 0.0561(11) 0.0312(10) 0.0269(8) -0.0002(7) 0.0007(8) -0.0062(8)
O3 0.0412(10) 0.0423(11) 0.0433(10) -0.0016(8) 0.0114(8) -0.0087(8)
O4 0.0299(10) 0.1040(19) 0.0548(12) 0.0339(12) -0.0012(9) -0.0133(10)
O5 0.0400(10) 0.0510(13) 0.0518(11) -0.0014(9) 0.0017(9) -0.0118(9)
O6 0.0452(10) 0.0349(10) 0.0391(9) 0.0009(8) 0.0040(8) 0.0020(8)
O7 0.0469(11) 0.0492(12) 0.0475(10) -0.0094(9) -0.0011(9) 0.0103(9)
N1 0.0439(12) 0.0349(13) 0.0407(11) -0.0023(10) -0.0024(10) 0.0017(10)
N2 0.0331(10) 0.0323(12) 0.0343(10) 0.0019(9) -0.0042(9) -0.0004(9)
N3 0.0721(19) 0.090(2) 0.0586(17) 0.0146(16) 0.0179(16) 0.0030(16)
C1 0.0490(16) 0.0389(16) 0.0507(16) -0.0118(13) 0.0007(13) -0.0007(13)
C2 0.083(2) 0.054(2) 0.0451(16) -0.0183(15) 0.0106(16) -0.0103(17)
C3 0.128(3) 0.062(2) 0.0357(15) -0.0091(15) 0.0197(18) -0.026(2)
C4 0.098(2) 0.0450(19) 0.0370(14) -0.0042(13) 0.0109(16) -0.0191(17)
C5 0.0424(14) 0.0361(16) 0.0339(13) -0.0022(11) 0.0034(11) -0.0042(12)
C6 0.0380(13) 0.0377(16) 0.0312(12) 0.0011(11) 0.0010(11) -0.0030(11)
C7 0.0516(15) 0.0347(15) 0.0279(11) -0.0026(10) 0.0029(11) -0.0043(12)
C8 0.0370(13) 0.0379(15) 0.0250(11) -0.0021(10) -0.0022(10) -0.0072(11)
C9 0.0364(13) 0.0369(15) 0.0303(12) -0.0008(11) 0.0002(11) -0.0030(11)
C10 0.0312(12) 0.0388(15) 0.0281(11) -0.0004(11) -0.0032(10) -0.0064(11)
C11 0.0358(13) 0.0356(15) 0.0320(12) 0.0045(11) -0.0044(11) -0.0070(11)
C12 0.0340(12) 0.0381(15) 0.0268(11) -0.0025(10) -0.0073(10) -0.0003(11)
C13 0.0342(12) 0.0374(15) 0.0252(11) -0.0010(10) -0.0005(10) -0.0080(11)
C14 0.0435(15) 0.0436(17) 0.0424(14) 0.0024(13) 0.0072(12) -0.0023(13)
C15 0.0378(14) 0.0505(18) 0.0449(15) 0.0000(13) 0.0053(12) 0.0004(12)
C16 0.0282(13) 0.081(2) 0.0477(16) 0.0157(15) 0.0077(12) -0.0112(14)
C17 0.0370(14) 0.071(2) 0.0417(15) -0.0059(14) 0.0068(13) -0.0184(14)
C18 0.0535(17) 0.0412(18) 0.071(2) -0.0016(15) 0.0147(16) -0.0158(14)
C19 0.0435(15) 0.0379(16) 0.0496(15) 0.0034(12) -0.0048(13) -0.0019(12)
C20 0.0581(17) 0.0373(16) 0.0469(15) -0.0021(12) -0.0080(14) 0.0016(13)
C21 0.0535(17) 0.0472(18) 0.0618(18) -0.0127(15) 0.0100(15) 0.0111(14)
C22 0.0433(14) 0.0304(15) 0.0345(13) 0.0030(11) -0.0069(12) -0.0018(11)
C23 0.0420(14) 0.0333(15) 0.0318(12) -0.0019(11) -0.0051(11) 0.0023(11)
C24 0.0311(12) 0.0344(14) 0.0292(11) -0.0024(10) -0.0090(10) 0.0005(10)
C25 0.0309(12) 0.0342(15) 0.0364(13) 0.0047(11) -0.0042(11) 0.0011(11)
C26 0.0336(12) 0.0302(14) 0.0404(13) 0.0029(11) -0.0069(11) 0.0026(11)
C27 0.0331(13) 0.0403(15) 0.0357(13) 0.0068(11) -0.0001(11) 0.0028(11)
C28 0.0370(13) 0.0401(16) 0.0415(14) 0.0019(12) 0.0005(12) 0.0011(12)
C29 0.0457(15) 0.0393(16) 0.0444(15) 0.0010(12) -0.0021(13) 0.0039(13)
C30 0.0439(15) 0.0497(18) 0.0388(14) 0.0100(13) 0.0033(12) 0.0052(13)
C31 0.0473(16) 0.0511(19) 0.0512(16) 0.0083(14) 0.0026(14) -0.0084(14)
C32 0.0458(15) 0.0458(17) 0.0403(14) -0.0002(12) 0.0007(13) -0.0063(13)
C33 0.0507(17) 0.062(2) 0.0497(17) 0.0173(15) 0.0054(15) 0.0016(15)

loop_
_atom_type_symbol
_atom_type_description
_atom_type_scat_dispersion_real
_atom_type_scat_dispersion_imag
_atom_type_scat_source
C C 0.0033 0.0016 'International Tables Vol C Tables 4.2.6.8 and 6.1.1.4'
H H 0.0000 0.0000 'International Tables Vol C Tables 4.2.6.8 and 6.1.1.4'
F F 0.0171 0.0103 'International Tables Vol C Tables 4.2.6.8 and 6.1.1.4'
N N 0.0061 0.0033 'International Tables Vol C Tables 4.2.6.8 and 6.1.1.4'
O O 0.0106 0.0060 'International Tables Vol C Tables 4.2.6.8 and 6.1.1.4'
P P 0.1023 0.0942 'International Tables Vol C Tables 4.2.6.8 and 6.1.1.4'

loop_
_geom_angle_atom_site_label_1
_geom_angle_atom_site_label_2
_geom_angle_atom_site_label_3
_geom_angle
_geom_angle_site_symmetry_1
_geom_angle_site_symmetry_3
F3 P1 F3 179.98(15) 4_656 .
F3 P1 F2 89.78(9) 4_656 4_656
F3 P1 F2 90.20(9) . 4_656
F3 P1 F2 90.21(9) 4_656 .
F3 P1 F2 89.78(9) . .
F2 P1 F2 89.90(13) 4_656 .
F3 P1 F1 90.18(9) 4_656 .
F3 P1 F1 89.83(9) . .
F2 P1 F1 179.88(11) 4_656 .
F2 P1 F1 90.21(9) . .
F3 P1 F1 89.83(10) 4_656 4_656
F3 P1 F1 90.18(9) . 4_656
F2 P1 F1 90.21(9) 4_656 4_656
F2 P1 F1 179.88(11) . 4_656
F1 P1 F1 89.68(13) . 4_656
C6 O2 C7 115.69(17) . .
C10 O3 C14 117.5(2) . .
C15 O4 C16 113.6(2) . .
C18 O5 C17 112.7(2) . .
C12 O6 C19 118.0(2) . .
C20 O7 C21 112.2(2) . .
C1 N1 C5 116.4(2) . .
C22 N2 C26 121.0(2) . .
C22 N2 C27 119.2(2) . .
C26 N2 C27 119.8(2) . .
N1 C1 C2 123.5(3) . .
N1 C1 H1 118.2 . .
C2 C1 H1 118.2 . .
C3 C2 C1 118.9(3) . .
C3 C2 H2 120.5 . .
C1 C2 H2 120.5 . .
C2 C3 C4 119.6(3) . .
C2 C3 H3 120.2 . .
C4 C3 H3 120.2 . .
C5 C4 C3 117.6(3) . .
C5 C4 H4 121.2 . .
C3 C4 H4 121.2 . .
N1 C5 C4 123.9(2) . .
N1 C5 C6 115.0(2) . .
C4 C5 C6 121.1(2) . .
O1 C6 O2 124.0(2) . .
O1 C6 C5 125.3(2) . .
O2 C6 C5 110.7(2) . .
O2 C7 C8 106.99(18) . .
O2 C7 H7A 110.3 . .
C8 C7 H7A 110.3 . .
O2 C7 H7B 110.3 . .
C8 C7 H7B 110.3 . .
H7A C7 H7B 108.6 . .
C13 C8 C9 121.0(2) . .
C13 C8 C7 120.3(2) . .
C9 C8 C7 118.7(2) . .
C10 C9 C8 118.9(2) . .
C10 C9 H9 120.5 . .
C8 C9 H9 120.5 . .
O3 C10 C9 124.1(2) . .
O3 C10 C11 115.0(2) . .
C9 C10 C11 120.9(2) . .
C12 C11 C10 119.5(2) . .
C12 C11 H11 120.3 . .
C10 C11 H11 120.3 . .
O6 C12 C11 124.1(2) . .
O6 C12 C13 115.6(2) . .
C11 C12 C13 120.4(2) . .
C8 C13 C12 119.4(2) . .
C8 C13 H13 120.3 . .
C12 C13 H13 120.3 . .
O3 C14 C15 108.1(2) . .
O3 C14 H14A 110.1 . .
C15 C14 H14A 110.1 . .
O3 C14 H14B 110.1 . .
C15 C14 H14B 110.1 . .
H14A C14 H14B 108.4 . .
O4 C15 C14 109.0(2) . .
O4 C15 H15A 109.9 . .
C14 C15 H15A 109.9 . .
O4 C15 H15B 109.9 . .
C14 C15 H15B 109.9 . .
H15A C15 H15B 108.3 . .
O4 C16 C17 109.8(2) . .
O4 C16 H16A 109.7 . .
C17 C16 H16A 109.7 . .
O4 C16 H16B 109.7 . .
C17 C16 H16B 109.7 . .
H16A C16 H16B 108.2 . .
O5 C17 C16 109.7(2) . .
O5 C17 H17A 109.7 . .
C16 C17 H17A 109.7 . .
O5 C17 H17B 109.7 . .
C16 C17 H17B 109.7 . .
H17A C17 H17B 108.2 . .
O5 C18 C21 109.1(2) . 4_655
O5 C18 H18A 109.9 . .
C21 C18 H18A 109.9 4_655 .
O5 C18 H18B 109.9 . .
C21 C18 H18B 109.9 4_655 .
H18A C18 H18B 108.3 . .
O6 C19 C20 107.9(2) . .
O6 C19 H19A 110.1 . .
C20 C19 H19A 110.1 . .
O6 C19 H19B 110.1 . .
C20 C19 H19B 110.1 . .
H19A C19 H19B 108.4 . .
O7 C20 C19 108.3(2) . .
O7 C20 H20A 110.0 . .
C19 C20 H20A 110.0 . .
O7 C20 H20B 110.0 . .
C19 C20 H20B 110.0 . .
H20A C20 H20B 108.4 . .
O7 C21 C18 109.2(2) . 4_655
O7 C21 H21A 109.8 . .
C18 C21 H21A 109.8 4_655 .
O7 C21 H21B 109.8 . .
C18 C21 H21B 109.8 4_655 .
H21A C21 H21B 108.3 . .
N2 C22 C23 120.3(2) . .
N2 C22 H22 119.9 . .
C23 C22 H22 119.9 . .
C22 C23 C24 120.4(2) . .
C22 C23 H23 119.8 . .
C24 C23 H23 119.8 . .
C25 C24 C23 117.5(2) . .
C25 C24 C24 122.13(15) . 4_655
C23 C24 C24 120.40(15) . 4_655
C26 C25 C24 121.0(2) . .
C26 C25 H25 119.5 . .
C24 C25 H25 119.5 . .
N2 C26 C25 119.9(2) . .
N2 C26 H26 120.1 . .
C25 C26 H26 120.1 . .
C32 C27 C28 122.6(2) . .
C32 C27 N2 118.7(2) . .
C28 C27 N2 118.6(2) . .
C27 C28 C29 118.9(3) . .
C27 C28 H28 120.6 . .
C29 C28 H28 120.6 . .
C28 C29 C30 119.3(3) . .
C28 C29 H29 120.4 . .
C30 C29 H29 120.4 . .
C29 C30 C31 120.9(2) . .
C29 C30 C33 119.5(3) . .
C31 C30 C33 119.6(3) . .
C32 C31 C30 119.3(3) . .
C32 C31 H31 120.4 . .
C30 C31 H31 120.4 . .
C27 C32 C31 119.1(3) . .
C27 C32 H32 120.5 . .
C31 C32 H32 120.5 . .
N3 C33 C30 177.0(3) . .

loop_
_geom_bond_atom_site_label_1
_geom_bond_atom_site_label_2
_geom_bond_distance
_geom_bond_site_symmetry_2
P1 F3 1.5948(15) 4_656
P1 F3 1.5948(15) .
P1 F2 1.5955(16) 4_656
P1 F2 1.5955(16) .
P1 F1 1.5997(18) .
P1 F1 1.5998(18) 4_656
O1 C6 1.199(3) .
O2 C6 1.337(3) .
O2 C7 1.452(3) .
O3 C10 1.362(3) .
O3 C14 1.427(3) .
O4 C15 1.408(3) .
O4 C16 1.430(3) .
O5 C18 1.418(4) .
O5 C17 1.423(3) .
O6 C12 1.365(3) .
O6 C19 1.433(3) .
O7 C20 1.417(3) .
O7 C21 1.422(3) .
N1 C1 1.336(3) .
N1 C5 1.347(3) .
N2 C22 1.351(3) .
N2 C26 1.356(3) .
N2 C27 1.458(3) .
N3 C33 1.144(4) .
C1 C2 1.380(4) .
C1 H1 0.9500 .
C2 C3 1.355(5) .
C2 H2 0.9500 .
C3 C4 1.390(4) .
C3 H3 0.9500 .
C4 C5 1.377(4) .
C4 H4 0.9500 .
C5 C6 1.502(3) .
C7 C8 1.501(4) .
C7 H7A 0.9900 .
C7 H7B 0.9900 .
C8 C13 1.384(4) .
C8 C9 1.404(3) .
C9 C10 1.377(4) .
C9 H9 0.9500 .
C10 C11 1.400(4) .
C11 C12 1.388(3) .
C11 H11 0.9500 .
C12 C13 1.395(3) .
C13 H13 0.9500 .
C14 C15 1.502(4) .
C14 H14A 0.9900 .
C14 H14B 0.9900 .
C15 H15A 0.9900 .
C15 H15B 0.9900 .
C16 C17 1.477(5) .
C16 H16A 0.9900 .
C16 H16B 0.9900 .
C17 H17A 0.9900 .
C17 H17B 0.9900 .
C18 C21 1.489(4) 4_655
C18 H18A 0.9900 .
C18 H18B 0.9900 .
C19 C20 1.493(4) .
C19 H19A 0.9900 .
C19 H19B 0.9900 .
C20 H20A 0.9900 .
C20 H20B 0.9900 .
C21 C18 1.489(4) 4_655
C21 H21A 0.9900 .
C21 H21B 0.9900 .
C22 C23 1.368(4) .
C22 H22 0.9500 .
C23 C24 1.396(4) .
C23 H23 0.9500 .
C24 C25 1.393(3) .
C24 C24 1.489(5) 4_655
C25 C26 1.363(4) .
C25 H25 0.9500 .
C26 H26 0.9500 .
C27 C32 1.377(4) .
C27 C28 1.380(4) .
C28 C29 1.386(4) .
C28 H28 0.9500 .
C29 C30 1.398(4) .
C29 H29 0.9500 .
C30 C31 1.399(4) .
C30 C33 1.443(4) .
C31 C32 1.382(4) .
C31 H31 0.9500 .
C32 H32 0.9500 .

loop_
_platon_squeeze_void_nr
_platon_squeeze_void_average_x
_platon_squeeze_void_average_y
_platon_squeeze_void_average_z
_platon_squeeze_void_volume
_platon_squeeze_void_count_electrons
_platon_squeeze_void_content
1 0.500 0.000 -0.008 1287 166 ' '
2 0.000 0.500 -0.010 1287 166 ' '
